data_1562246
loop_
_publ_author_name
'Chen, Mao-Long'
'Shi, Yan-Ru'
'Yang, Yu-Chen'
'Zhou, Zhao-Hui'

_publ_section_title
;
 Acidic 1,3-propanediaminetetraacetato lanthanides with luminescent and
 catalytic ester hydrolysis properties
;
_journal_name_full 'Journal of Solid State Chemistry'
_journal_page_first 265
_journal_page_last 273
_journal_paper_doi 10.1016/j.jssc.2014.07.037
_journal_volume 219
_journal_year 2014
_chemical_formula_moiety 'C11 H27 Ce N2 O13, 2(Cl), 2(H2 O), O'
_chemical_formula_sum 'C11 H33 Ce Cl2 N2 O16'
_chemical_formula_weight 660.41
_space_group_crystal_system monoclinic
_space_group_IT_number 14
_space_group_name_Hall '-P 2yn'
_space_group_name_H-M_alt 'P 1 21/n 1'
_atom_sites_solution_hydrogens geom
_atom_sites_solution_primary direct
_atom_sites_solution_secondary difmap
_cell_angle_alpha 90.00
_cell_angle_beta 91.242(4)
_cell_angle_gamma 90.00
_cell_formula_units_Z 4
_cell_length_a 10.0761(4)
_cell_length_b 23.4129(11)
_cell_length_c 10.0886(4)
_cell_measurement_temperature 173(2)
_cell_volume 2379.45(17)
_computing_molecular_graphics
;
O. V. Dolomanov, L. J. Bourhis, R. J. Gildea, J. A. K. Howard and H. Puschmann,
OLEX2: a complete structure solution, refinement and analysis program.
J. Appl. Cryst. (2009). 42, 339-341.
;
_computing_publication_material
;
O. V. Dolomanov, L. J. Bourhis, R. J. Gildea, J. A. K. Howard and H. Puschmann,
OLEX2: a complete structure solution, refinement and analysis program.
J. Appl. Cryst. (2009). 42, 339-341.
;
_computing_structure_refinement
;
XL, G.M. Sheldrick, Acta Cryst.
(2008). A64, 112-122
;
_computing_structure_solution 'SHELXS-97 (Sheldrick, 1990)'
_diffrn_ambient_temperature 173.15
_diffrn_measured_fraction_theta_full 0.995
_diffrn_measured_fraction_theta_max 0.995
_diffrn_radiation_monochromator graphite
_diffrn_radiation_type 'MO K\a'
_diffrn_radiation_wavelength 0.71073
_diffrn_reflns_av_R_equivalents 0.0686
_diffrn_reflns_av_unetI/netI 0.0784
_diffrn_reflns_limit_h_max 12
_diffrn_reflns_limit_h_min -12
_diffrn_reflns_limit_k_max 26
_diffrn_reflns_limit_k_min -28
_diffrn_reflns_limit_l_max 12
_diffrn_reflns_limit_l_min -12
_diffrn_reflns_number 21049
_diffrn_reflns_theta_full 26.00
_diffrn_reflns_theta_max 26.00
_diffrn_reflns_theta_min 2.96
_diffrn_source 'fine-focus sealed tube'
_diffrn_source_current n/a
_diffrn_source_voltage n/a
_exptl_absorpt_coefficient_mu 2.213
_exptl_absorpt_correction_T_max 0.9167
_exptl_absorpt_correction_T_min 0.6659
_exptl_crystal_density_diffrn 1.844
_exptl_crystal_density_method 'not measured'
_exptl_crystal_F_000 1332
_exptl_crystal_size_max 0.20
_exptl_crystal_size_mid 0.08
_exptl_crystal_size_min 0.04
_refine_diff_density_max 1.258
_refine_diff_density_min -0.885
_refine_diff_density_rms 0.137
_refine_ls_extinction_method none
_refine_ls_goodness_of_fit_ref 0.936
_refine_ls_hydrogen_treatment mixed
_refine_ls_matrix_type full
_refine_ls_number_parameters 341
_refine_ls_number_reflns 4654
_refine_ls_number_restraints 23
_refine_ls_restrained_S_all 0.938
_refine_ls_R_factor_all 0.0625
_refine_ls_R_factor_gt 0.0379
_refine_ls_shift/su_max 0.000
_refine_ls_shift/su_mean 0.000
_refine_ls_structure_factor_coef Fsqd
_refine_ls_weighting_details 'calc w=1/[\s^2^(Fo^2^)+(0.0399P)^2^+0.0000P] where P=(Fo^2^+2Fc^2^)/3'
_refine_ls_weighting_scheme calc
_refine_ls_wR_factor_gt 0.0792
_refine_ls_wR_factor_ref 0.0840
_reflns_number_gt 3345
_reflns_number_total 4654
_reflns_threshold_expression >2sigma(I)
_cod_data_source_file JSSC-2014-219-265.cif
_cod_data_source_block 2
_cod_database_code 1562246

loop_
_space_group_symop_id
_space_group_symop_operation_xyz
1 'x, y, z'
2 '-x+1/2, y+1/2, -z+1/2'
3 '-x, -y, -z'
4 'x-1/2, -y-1/2, z-1/2'

loop_
_atom_site_label
_atom_site_type_symbol
_atom_site_fract_x
_atom_site_fract_y
_atom_site_fract_z
_atom_site_U_iso_or_equiv
_atom_site_adp_type
_atom_site_occupancy
_atom_site_symmetry_multiplicity
_atom_site_calc_flag
_atom_site_refinement_flags
_atom_site_disorder_assembly
_atom_site_disorder_group
Ce1 Ce 0.34560(3) 0.205504(12) 0.56089(3) 0.01139(9) Uani 1 1 d . . .
Cl1 Cl 0.29070(12) 0.36941(6) 0.27496(13) 0.0217(3) Uani 1 1 d . . .
Cl2 Cl 0.31896(15) 0.04437(6) 0.22638(15) 0.0298(3) Uani 1 1 d . . .
C1 C 0.3599(5) 0.3420(2) 0.9264(5) 0.0147(11) Uani 1 1 d . . .
H1A H 0.2753 0.3573 0.9599 0.018 Uiso 1 1 calc R . .
H1B H 0.4201 0.3358 1.0039 0.018 Uiso 1 1 calc R . .
C2 C 0.3326(4) 0.2850(2) 0.8607(5) 0.0117(10) Uani 1 1 d U . .
C3 C 0.4937(5) 0.4294(2) 0.9206(5) 0.0176(12) Uani 1 1 d . . .
H3A H 0.4330 0.4449 0.9875 0.021 Uiso 1 1 calc R . .
H3B H 0.5185 0.4614 0.8617 0.021 Uiso 1 1 calc R . .
C4 C 0.6180(5) 0.4081(2) 0.9915(5) 0.0176(12) Uani 1 1 d . . .
C5 C -0.0233(5) 0.3424(2) 0.5402(5) 0.0151(11) Uani 1 1 d . . .
H5A H -0.1001 0.3351 0.4797 0.018 Uiso 1 1 calc R . .
H5B H -0.0581 0.3578 0.6240 0.018 Uiso 1 1 calc R . .
C6 C 0.0467(5) 0.2857(2) 0.5696(5) 0.0132(11) Uani 1 1 d . . .
C7 C -0.0148(5) 0.4305(2) 0.4066(5) 0.0136(11) Uani 1 1 d . . .
H7A H 0.0453 0.4623 0.3835 0.016 Uiso 1 1 calc R . .
H7B H -0.0820 0.4460 0.4670 0.016 Uiso 1 1 calc R . .
C8 C -0.0857(5) 0.4101(2) 0.2797(5) 0.0161(12) Uani 1 1 d . . .
C9 C 0.3196(5) 0.4179(2) 0.7563(5) 0.0174(12) Uani 1 1 d . . .
H9A H 0.3669 0.4458 0.7006 0.021 Uiso 1 1 calc R . .
H9B H 0.2614 0.4397 0.8157 0.021 Uiso 1 1 calc R . .
C10 C 0.2336(5) 0.3801(2) 0.6668(5) 0.0144(11) Uani 1 1 d . . .
H10A H 0.2903 0.3557 0.6112 0.017 Uiso 1 1 calc R . .
H10B H 0.1772 0.3550 0.7211 0.017 Uiso 1 1 calc R . .
C11 C 0.1478(5) 0.4183(2) 0.5802(5) 0.0158(12) Uani 1 1 d . . .
H11A H 0.0888 0.4408 0.6374 0.019 Uiso 1 1 calc R . .
H11B H 0.2057 0.4454 0.5333 0.019 Uiso 1 1 calc R . .
N1 N 0.4200(4) 0.38575(19) 0.8395(4) 0.0133(10) Uani 1 1 d . . .
H1 H 0.474(5) 0.368(2) 0.787(5) 0.016 Uiso 1 1 d . . .
N2 N 0.0637(4) 0.38654(19) 0.4791(4) 0.0128(9) Uani 1 1 d . . .
H2 H 0.120(5) 0.370(2) 0.427(5) 0.015 Uiso 1 1 d . . .
O2 O 0.2616(3) 0.25132(15) 0.9236(4) 0.0187(8) Uani 1 1 d . . .
O1 O 0.3843(3) 0.27497(15) 0.7503(3) 0.0151(8) Uani 1 1 d . . .
O4 O 0.6674(4) 0.44706(16) 1.0637(4) 0.0301(10) Uani 1 1 d . . .
H4 H 0.7291 0.4334 1.1114 0.045 Uiso 1 1 calc R . .
O3 O 0.6595(3) 0.35939(15) 0.9734(3) 0.0163(8) Uani 1 1 d . . .
O6 O -0.0131(3) 0.25314(15) 0.6462(4) 0.0182(8) Uani 1 1 d . . .
O5 O 0.1541(3) 0.27507(15) 0.5147(3) 0.0153(8) Uani 1 1 d . . .
O8 O -0.1556(4) 0.44879(18) 0.2286(4) 0.0375(12) Uani 1 1 d . . .
O7 O -0.0681(3) 0.36139(16) 0.2385(4) 0.0179(8) Uani 1 1 d . . .
O2W O 0.1751(3) 0.18057(16) 0.7332(4) 0.0187(8) Uani 1 1 d D . .
O1W O 0.4528(4) 0.12558(17) 0.4360(4) 0.0261(10) Uani 1 1 d D . .
H1WA H 0.500(5) 0.1038(17) 0.485(5) 0.031 Uiso 1 1 d D . .
H1WB H 0.405(5) 0.1051(17) 0.385(5) 0.031 Uiso 1 1 d D . .
H2WA H 0.105(3) 0.196(2) 0.702(5) 0.031 Uiso 1 1 d D . .
H2WB H 0.203(5) 0.198(2) 0.802(3) 0.031 Uiso 1 1 d D . .
O3W O 0.5935(3) 0.21041(16) 0.6053(4) 0.0213(8) Uani 1 1 d . . .
H3WA H 0.6207 0.1789 0.6443 0.032 Uiso 1 1 d R . .
H3WB H 0.6349 0.2145 0.5301 0.032 Uiso 1 1 d R . .
O4W O 0.4555(4) 0.2930(2) 0.4722(4) 0.0206(9) Uani 1 1 d . . .
H4WA H 0.435(7) 0.304(3) 0.424(7) 0.025 Uiso 1 1 d . . .
H4WB H 0.509(6) 0.303(3) 0.518(6) 0.025 Uiso 1 1 d . . .
O5W O 0.2931(4) 0.21884(17) 0.3082(4) 0.0198(10) Uani 1 1 d . . .
H5WA H 0.367(5) 0.227(2) 0.234(6) 0.024 Uiso 1 1 d D . .
H5WB H 0.249(5) 0.237(3) 0.299(7) 0.024 Uiso 1 1 d D . .
O6W O 0.6114(4) 0.3544(2) 0.6538(5) 0.0360(11) Uani 1 1 d . . .
H6WA H 0.596(6) 0.387(3) 0.609(6) 0.043 Uiso 1 1 d D . .
H6WB H 0.695(6) 0.369(3) 0.698(6) 0.043 Uiso 1 1 d D . .
O7W O 0.6486(4) 0.0574(2) 0.5538(5) 0.0391(11) Uani 1 1 d D . .
H7WA H 0.596(4) 0.033(2) 0.516(6) 0.047 Uiso 1 1 d D . .
H7WB H 0.724(3) 0.054(3) 0.518(6) 0.047 Uiso 1 1 d D . .
O8W O 0.6424(12) 0.4122(5) 0.4158(11) 0.066(3) Uani 0.50 1 d P . .
O8W' O 0.4588(9) 0.4930(4) 0.3742(13) 0.074(4) Uani 0.50 1 d PU . .

loop_
_atom_site_aniso_label
_atom_site_aniso_U_11
_atom_site_aniso_U_22
_atom_site_aniso_U_33
_atom_site_aniso_U_23
_atom_site_aniso_U_13
_atom_site_aniso_U_12
Ce1 0.01159(13) 0.01213(15) 0.01037(14) 0.00015(15) -0.00170(9) 0.00045(14)
Cl1 0.0197(7) 0.0287(8) 0.0164(7) 0.0012(6) -0.0033(6) 0.0014(6)
Cl2 0.0360(8) 0.0243(8) 0.0295(8) -0.0029(7) 0.0077(7) 0.0004(6)
C1 0.014(2) 0.019(3) 0.011(3) -0.001(2) 0.001(2) 0.002(2)
C2 0.0107(13) 0.0122(14) 0.0120(13) 0.0001(9) -0.0016(9) 0.0006(9)
C3 0.024(3) 0.013(3) 0.016(3) -0.004(2) -0.013(2) 0.004(2)
C4 0.020(3) 0.020(3) 0.012(3) 0.000(2) -0.007(2) 0.001(2)
C5 0.011(2) 0.019(3) 0.015(3) -0.002(2) -0.005(2) -0.004(2)
C6 0.012(2) 0.017(3) 0.011(2) -0.002(2) -0.004(2) -0.003(2)
C7 0.015(3) 0.015(3) 0.010(3) -0.002(2) -0.007(2) 0.001(2)
C8 0.012(3) 0.022(3) 0.014(3) -0.004(3) -0.006(2) -0.001(2)
C9 0.016(3) 0.017(3) 0.018(3) -0.004(2) -0.014(2) 0.002(2)
C10 0.015(3) 0.016(3) 0.012(3) 0.000(2) -0.006(2) -0.001(2)
C11 0.014(2) 0.018(3) 0.015(3) -0.002(2) -0.010(2) -0.003(2)
N1 0.014(2) 0.013(2) 0.013(2) -0.0047(19) -0.0054(18) -0.0023(18)
N2 0.012(2) 0.015(2) 0.011(2) -0.0022(19) -0.0063(18) 0.0006(18)
O2 0.0212(19) 0.018(2) 0.017(2) 0.0009(17) -0.0008(16) -0.0007(16)
O1 0.0161(17) 0.018(2) 0.0109(18) -0.0008(15) -0.0003(15) 0.0033(14)
O4 0.031(2) 0.022(2) 0.036(3) -0.005(2) -0.030(2) 0.0039(18)
O3 0.0179(18) 0.014(2) 0.017(2) 0.0004(16) -0.0050(17) 0.0046(15)
O6 0.0155(18) 0.020(2) 0.019(2) 0.0042(17) 0.0004(16) 0.0023(16)
O5 0.0164(18) 0.017(2) 0.0126(19) -0.0010(16) -0.0005(15) 0.0035(15)
O8 0.044(3) 0.027(2) 0.040(3) -0.007(2) -0.034(2) 0.015(2)
O7 0.0178(18) 0.021(2) 0.015(2) -0.0071(17) -0.0036(16) -0.0024(16)
O2W 0.0159(19) 0.024(2) 0.016(2) -0.0022(18) -0.0039(16) -0.0031(16)
O1W 0.027(2) 0.029(3) 0.022(2) -0.007(2) -0.0097(18) 0.0085(19)
O3W 0.0155(17) 0.024(2) 0.025(2) 0.0107(19) 0.0023(15) 0.0027(17)
O4W 0.021(2) 0.021(2) 0.020(2) 0.004(2) -0.0088(17) -0.004(2)
O5W 0.017(2) 0.028(3) 0.0141(19) 0.0038(18) -0.0003(17) 0.0010(16)
O6W 0.032(2) 0.046(3) 0.031(3) -0.009(2) 0.001(2) -0.010(2)
O7W 0.033(2) 0.043(3) 0.041(3) 0.007(2) 0.002(2) 0.003(2)
O8W 0.086(8) 0.069(8) 0.041(7) 0.003(6) 0.011(6) -0.016(7)
O8W' 0.026(5) 0.062(7) 0.136(10) 0.076(7) 0.052(6) 0.028(5)

loop_
_atom_type_symbol
_atom_type_description
_atom_type_scat_dispersion_real
_atom_type_scat_dispersion_imag
_atom_type_scat_source
C C 0.0033 0.0016 'International Tables Vol C Tables 4.2.6.8 and 6.1.1.4'
H H 0.0000 0.0000 'International Tables Vol C Tables 4.2.6.8 and 6.1.1.4'
Ce Ce -0.2486 2.6331 'International Tables Vol C Tables 4.2.6.8 and 6.1.1.4'
Cl Cl 0.1484 0.1585 'International Tables Vol C Tables 4.2.6.8 and 6.1.1.4'
N N 0.0061 0.0033 'International Tables Vol C Tables 4.2.6.8 and 6.1.1.4'
O O 0.0106 0.0060 'International Tables Vol C Tables 4.2.6.8 and 6.1.1.4'

loop_
_geom_angle_atom_site_label_1
_geom_angle_atom_site_label_2
_geom_angle_atom_site_label_3
_geom_angle
_geom_angle_site_symmetry_1
_geom_angle_site_symmetry_3
O1 Ce1 O3 137.92(11) . 4_565
O1 Ce1 O5 80.32(11) . .
O1 Ce1 O2W 74.14(11) . .
O1 Ce1 O5W 133.18(12) . .
O3 Ce1 O5 76.76(11) 4_565 .
O3 Ce1 O5W 66.57(12) 4_565 .
O5 Ce1 O5W 67.07(12) . .
O7 Ce1 O1 79.49(11) 4_666 .
O7 Ce1 O3 96.63(11) 4_666 4_565
O7 Ce1 O5 140.52(11) 4_666 .
O7 Ce1 O2W 66.34(12) 4_666 .
O7 Ce1 O3W 65.06(12) 4_666 .
O7 Ce1 O5W 145.88(12) 4_666 .
O2W Ce1 O3 66.26(11) . 4_565
O2W Ce1 O5 75.65(12) . .
O2W Ce1 O5W 124.77(11) . .
O1W Ce1 O1 142.70(11) . .
O1W Ce1 O3 72.80(12) . 4_565
O1W Ce1 O5 135.49(12) . .
O1W Ce1 O7 75.41(12) . 4_666
O1W Ce1 O2W 118.48(13) . .
O1W Ce1 O3W 71.88(12) . .
O1W Ce1 O5W 71.32(13) . .
O3W Ce1 O1 72.67(11) . .
O3W Ce1 O3 143.32(12) . 4_565
O3W Ce1 O5 137.77(12) . .
O3W Ce1 O2W 124.72(12) . .
O3W Ce1 O5W 110.21(12) . .
O4W Ce1 O1 71.47(13) . .
O4W Ce1 O3 133.63(12) . 4_565
O4W Ce1 O5 75.65(12) . .
O4W Ce1 O7 127.87(12) . 4_666
O4W Ce1 O2W 138.10(14) . .
O4W Ce1 O1W 103.39(14) . .
O4W Ce1 O3W 65.37(12) . .
O4W Ce1 O5W 68.59(13) . .
N1 C1 C2 115.0(4) . .
O2 C2 C1 115.8(4) . .
O2 C2 O1 125.7(5) . .
O1 C2 C1 118.4(4) . .
N1 C3 C4 115.4(4) . .
O4 C4 C3 110.2(5) . .
O3 C4 C3 121.1(5) . .
O3 C4 O4 128.6(5) . .
N2 C5 C6 114.1(4) . .
O6 C6 C5 115.0(4) . .
O6 C6 O5 125.9(5) . .
O5 C6 C5 119.0(4) . .
N2 C7 C8 115.6(4) . .
O8 C8 C7 111.6(5) . .
O7 C8 C7 120.3(5) . .
O7 C8 O8 128.1(5) . .
N1 C9 C10 114.0(4) . .
C11 C10 C9 108.0(4) . .
N2 C11 C10 113.9(4) . .
C1 N1 C3 110.6(4) . .
C1 N1 C9 113.4(4) . .
C3 N1 C9 106.4(4) . .
C5 N2 C11 112.8(4) . .
C7 N2 C5 111.8(4) . .
C7 N2 C11 106.1(4) . .
C2 O1 Ce1 136.5(3) . .
C4 O3 Ce1 138.6(3) . 4_666
C6 O5 Ce1 134.5(3) . .
C8 O7 Ce1 140.1(3) . 4_565

loop_
_geom_bond_atom_site_label_1
_geom_bond_atom_site_label_2
_geom_bond_distance
_geom_bond_site_symmetry_2
Ce1 O1 2.533(3) .
Ce1 O3 2.555(3) 4_565
Ce1 O5 2.560(3) .
Ce1 O7 2.520(3) 4_666
Ce1 O2W 2.538(4) .
Ce1 O1W 2.513(4) .
Ce1 O3W 2.531(3) .
Ce1 O4W 2.503(4) .
Ce1 O5W 2.611(4) .
C1 C2 1.513(7) .
C1 N1 1.486(6) .
C2 O2 1.248(6) .
C2 O1 1.262(6) .
C3 C4 1.514(7) .
C3 N1 1.497(6) .
C4 O4 1.264(6) .
C4 O3 1.229(6) .
C5 C6 1.530(7) .
C5 N2 1.497(6) .
C6 O6 1.249(6) .
C6 O5 1.251(6) .
C7 C8 1.529(7) .
C7 N2 1.481(6) .
C8 O8 1.252(6) .
C8 O7 1.228(6) .
C9 C10 1.523(7) .
C9 N1 1.502(6) .
C10 C11 1.510(7) .
C11 N2 1.508(6) .
O3 Ce1 2.555(3) 4_666
O7 Ce1 2.520(3) 4_565
